data_4035676
loop_
_publ_author_name
'Qian, Siran'
'Xie, Zengyang'
'Liu, Jiaming'
'Li, Mingshuang'
'Wang, Shan'
'Luo, Naili'
'Wang, Cunde'

_publ_section_title
;
 DBU-Promoted Cascade Annulation of
 Nitroarylcyclopropane-1,1-dicarbonitriles and 3-Aryl-2-cyanoacrylates: An
 Access to Highly Functionalized Cyclopenta[ b]furan Derivatives.
;
_journal_issue 23
_journal_name_full 'The Journal of organic chemistry'
_journal_page_first 14768
_journal_page_last 14776
_journal_paper_doi 10.1021/acs.joc.8b02325
_journal_volume 83
_journal_year 2018
_chemical_formula_moiety 'C32 H26 N4 O7'
_chemical_formula_sum 'C32 H26 N4 O7'
_chemical_formula_weight 578.57
_space_group_IT_number 14
_space_group_name_Hall '-P 2ybc'
_space_group_name_H-M_alt 'P 1 21/c 1'
_symmetry_cell_setting monoclinic
_symmetry_space_group_name_H-M 'P 1 21/c 1'
_atom_sites_solution_hydrogens geom
_atom_sites_solution_primary direct
_atom_sites_solution_secondary difmap
_audit_creation_method SHELXL-97
_cell_angle_alpha 90.00
_cell_angle_beta 108.598(2)
_cell_angle_gamma 90.00
_cell_formula_units_Z 4
_cell_length_a 13.0781(8)
_cell_length_b 16.9366(9)
_cell_length_c 13.9466(7)
_cell_measurement_reflns_used 4095
_cell_measurement_temperature 296
_cell_measurement_theta_max 27.30
_cell_measurement_theta_min 2.85
_cell_volume 2927.8(3)
_computing_cell_refinement 'Bruker SMART'
_computing_data_collection 'Bruker SMART'
_computing_data_reduction 'Bruker SAINT'
_computing_molecular_graphics 'Bruker SHELXTL'
_computing_publication_material 'Bruker SHELXTL'
_computing_structure_refinement 'Bruker SHELXTL'
_computing_structure_solution 'Bruker SHELXTL'
_diffrn_ambient_temperature 296
_diffrn_measured_fraction_theta_full 0.974
_diffrn_measured_fraction_theta_max 0.974
_diffrn_measurement_device_type 'CCD area detector'
_diffrn_measurement_method 'phi and omega scans'
_diffrn_radiation_monochromator graphite
_diffrn_radiation_source 'sealed tube'
_diffrn_radiation_type MoK\a
_diffrn_radiation_wavelength 0.71073
_diffrn_reflns_av_R_equivalents 0.0374
_diffrn_reflns_av_sigmaI/netI 0.0715
_diffrn_reflns_limit_h_max 11
_diffrn_reflns_limit_h_min -16
_diffrn_reflns_limit_k_max 21
_diffrn_reflns_limit_k_min -21
_diffrn_reflns_limit_l_max 18
_diffrn_reflns_limit_l_min -17
_diffrn_reflns_number 15028
_diffrn_reflns_theta_full 27.50
_diffrn_reflns_theta_max 27.50
_diffrn_reflns_theta_min 1.64
_exptl_absorpt_coefficient_mu 0.094
_exptl_absorpt_correction_type none
_exptl_crystal_colour yellow
_exptl_crystal_density_diffrn 1.313
_exptl_crystal_density_method 'not measured'
_exptl_crystal_description block
_exptl_crystal_F_000 1208
_exptl_crystal_size_max 0.35
_exptl_crystal_size_mid 0.33
_exptl_crystal_size_min 0.30
_refine_diff_density_max 0.447
_refine_diff_density_min -0.607
_refine_diff_density_rms 0.056
_refine_ls_extinction_method none
_refine_ls_goodness_of_fit_ref 1.036
_refine_ls_hydrogen_treatment mixed
_refine_ls_matrix_type full
_refine_ls_number_parameters 391
_refine_ls_number_reflns 6545
_refine_ls_number_restraints 883
_refine_ls_restrained_S_all 1.185
_refine_ls_R_factor_all 0.1340
_refine_ls_R_factor_gt 0.0678
_refine_ls_shift/su_max 0.011
_refine_ls_shift/su_mean 0.000
_refine_ls_structure_factor_coef Fsqd
_refine_ls_weighting_details 'calc w=1/[\s^2^(Fo^2^)+(0.0810P)^2^+1.6528P] where P=(Fo^2^+2Fc^2^)/3'
_refine_ls_weighting_scheme calc
_refine_ls_wR_factor_gt 0.1594
_refine_ls_wR_factor_ref 0.1901
_reflns_number_gt 3776
_reflns_number_total 6723
_reflns_threshold_expression >2sigma(I)
_cod_data_source_file jo8b02325_si_001.cif
_cod_data_source_block 001
_cod_depositor_comments
;
The following automatic conversions were performed:

data item '_symmetry_cell_setting' value 'Monoclinic' was changed to
'monoclinic' in accordance with the
/home/data/users/saulius/crontab/automatic-downloads/current/ACS/lib/dictionaries/cif_core.dic
dictionary named 'cif_core.dic' version 2.4.2 last updated on
2011-04-26.

Automatic conversion script
Id: cif_fix_values 6909 2019-04-08 15:41:33Z antanas 
;
_cod_original_sg_symbol_H-M 'P2(1)/c  '
_cod_original_formula_sum '	C32 H26 N4 O7'
_cod_database_code 4035676

loop_
_symmetry_equiv_pos_as_xyz
'x, y, z'
'-x, y+1/2, -z+1/2'
'-x, -y, -z'
'x, -y-1/2, z-1/2'

loop_
_atom_site_label
_atom_site_type_symbol
_atom_site_fract_x
_atom_site_fract_y
_atom_site_fract_z
_atom_site_U_iso_or_equiv
_atom_site_adp_type
_atom_site_occupancy
_atom_site_symmetry_multiplicity
_atom_site_calc_flag
_atom_site_refinement_flags
O1 O 0.34863(15) 0.12854(11) 0.65675(14) 0.0312(5) Uani 1 1 d .
O7 O 0.33711(18) 0.48779(12) 0.75631(18) 0.0449(6) Uani 1 1 d .
C3 C -0.0209(2) 0.10963(17) 0.6534(2) 0.0312(6) Uani 1 1 d U
C4 C 0.1601(2) 0.11479(17) 0.8058(2) 0.0313(6) Uani 1 1 d U
H4 H 0.1500 0.1648 0.8370 0.038 Uiso 1 1 calc R
C5 C 0.2294(2) 0.37611(17) 0.7422(2) 0.0330(6) Uani 1 1 d U
H5 H 0.1742 0.4091 0.7463 0.040 Uiso 1 1 calc R
N2 N 0.3431(2) 0.12091(16) 0.4936(2) 0.0427(7) Uani 1 1 d .
H2A H 0.4120 0.1149 0.5159 0.051 Uiso 1 1 calc R
H2B H 0.3099 0.1211 0.4296 0.051 Uiso 1 1 calc R
O6 O 0.1016(2) -0.13967(14) 1.04606(18) 0.0565(7) Uani 1 1 d .
C8 C 0.1650(2) 0.13647(17) 0.6398(2) 0.0288(5) Uani 1 1 d U
C9 C 0.1785(2) 0.13824(17) 0.5408(2) 0.0302(6) Uani 1 1 d U
C10 C 0.1027(2) 0.14374(18) 0.4435(2) 0.0342(6) Uani 1 1 d U
C11 C 0.0819(3) -0.08817(19) 0.8778(2) 0.0379(7) Uani 1 1 d U
H11 H 0.0564 -0.1360 0.8464 0.045 Uiso 1 1 calc R
C12 C 0.2886(2) 0.12974(17) 0.5574(2) 0.0305(6) Uani 1 1 d U
C13 C 0.0951(2) -0.02449(17) 0.8213(2) 0.0352(6) Uani 1 1 d U
H13 H 0.0782 -0.0302 0.7516 0.042 Uiso 1 1 calc R
C14 C 0.2944(2) 0.24526(17) 0.7253(2) 0.0291(6) Uani 1 1 d U
C15 C 0.0969(2) 0.11859(17) 0.6919(2) 0.0301(5) Uani 1 1 d U
C16 C 0.2127(2) 0.29567(17) 0.7317(2) 0.0308(6) Uani 1 1 d U
H16 H 0.1460 0.2749 0.7288 0.037 Uiso 1 1 calc R
N3 N 0.0418(2) 0.1498(2) 0.3637(2) 0.0567(8) Uani 1 1 d .
C18 C 0.3288(2) 0.40775(17) 0.7466(2) 0.0317(6) Uani 1 1 d U
C19 C 0.2753(2) 0.15660(17) 0.7097(2) 0.0285(5) Uani 1 1 d U
C20 C 0.1327(2) 0.04759(17) 0.8650(2) 0.0313(6) Uani 1 1 d U
O3 O 0.4589(2) 0.1243(2) 0.9144(2) 0.0774(9) Uani 1 1 d .
C22 C -0.0744(2) 0.08356(18) 0.5552(2) 0.0368(6) Uani 1 1 d U
H22 H -0.0343 0.0686 0.5138 0.044 Uiso 1 1 calc R
O2 O 0.3329(2) 0.18956(16) 0.95717(19) 0.0650(8) Uani 1 1 d .
C24 C 0.1539(2) 0.05485(19) 0.9689(2) 0.0361(6) Uani 1 1 d U
H24 H 0.1766 0.1032 1.0000 0.043 Uiso 1 1 calc R
C25 C -0.0829(3) 0.12920(19) 0.7147(2) 0.0397(6) Uani 1 1 d U
H25 H -0.0488 0.1443 0.7814 0.048 Uiso 1 1 calc R
C26 C 0.3102(2) 0.02791(19) 0.7930(2) 0.0367(6) Uani 1 1 d U
C27 C 0.3936(2) 0.27802(18) 0.7319(2) 0.0359(6) Uani 1 1 d U
H27 H 0.4493 0.2450 0.7290 0.043 Uiso 1 1 calc R
C28 C -0.2435(3) 0.1024(2) 0.5802(3) 0.0428(7) Uani 1 1 d U
C29 C 0.1417(3) -0.00800(19) 1.0264(2) 0.0412(7) Uani 1 1 d U
H29 H 0.1567 -0.0020 1.0958 0.049 Uiso 1 1 calc R
C30 C -0.1857(3) 0.0796(2) 0.5183(3) 0.0428(7) Uani 1 1 d U
H30 H -0.2207 0.0618 0.4529 0.051 Uiso 1 1 calc R
C31 C 0.3592(3) 0.1460(2) 0.9029(2) 0.0395(6) Uani 1 1 d U
C32 C 0.1070(3) -0.08034(19) 0.9814(2) 0.0380(7) Uani 1 1 d U
C33 C 0.4117(3) 0.35862(18) 0.7426(2) 0.0377(7) Uani 1 1 d U
H33 H 0.4790 0.3794 0.7472 0.045 Uiso 1 1 calc R
C34 C -0.1947(3) 0.1265(2) 0.6779(3) 0.0453(7) Uani 1 1 d U
H34 H -0.2356 0.1408 0.7188 0.054 Uiso 1 1 calc R
C35 C 0.2811(2) 0.10985(17) 0.8069(2) 0.0322(6) Uani 1 1 d U
N1 N 0.3311(3) -0.03524(18) 0.7790(3) 0.0654(10) Uani 1 1 d .
O4 O -0.4125(2) 0.1336(2) 0.5894(3) 0.0832(10) Uani 1 1 d .
N4 N -0.3622(3) 0.1009(2) 0.5397(3) 0.0622(9) Uani 1 1 d .
C39 C 0.4265(3) 0.5242(2) 0.7355(3) 0.0592(10) Uani 1 1 d U
H39A H 0.4923 0.5094 0.7867 0.089 Uiso 1 1 calc R
H39B H 0.4185 0.5806 0.7354 0.089 Uiso 1 1 calc R
H39C H 0.4287 0.5071 0.6706 0.089 Uiso 1 1 calc R
O5 O -0.4051(2) 0.0682(2) 0.4592(3) 0.0995(12) Uani 1 1 d .
C41 C 0.0713(4) -0.2157(2) 1.0050(3) 0.0692(12) Uani 1 1 d U
H41A H -0.0033 -0.2153 0.9641 0.104 Uiso 1 1 calc R
H41B H 0.0817 -0.2532 1.0589 0.104 Uiso 1 1 calc R
H41C H 0.1150 -0.2304 0.9640 0.104 Uiso 1 1 calc R
C42 C 0.5403(4) 0.1577(4) 1.0040(4) 0.1043(14) Uani 1 1 d DU
H42A H 0.5113 0.2047 1.0255 0.125 Uiso 1 1 calc R
H42B H 0.5563 0.1197 1.0588 0.125 Uiso 1 1 calc R
C43 C 0.6347(5) 0.1769(5) 0.9844(5) 0.138(2) Uani 1 1 d DU
H43A H 0.6656 0.1300 0.9665 0.207 Uiso 1 1 calc R
H43B H 0.6849 0.2000 1.0437 0.207 Uiso 1 1 calc R
H43C H 0.6191 0.2139 0.9295 0.207 Uiso 1 1 calc R

loop_
_atom_site_aniso_label
_atom_site_aniso_U_11
_atom_site_aniso_U_22
_atom_site_aniso_U_33
_atom_site_aniso_U_23
_atom_site_aniso_U_13
_atom_site_aniso_U_12
O1 0.0219(11) 0.0396(12) 0.0317(11) -0.0012(9) 0.0080(9) 0.0034(8)
O7 0.0430(14) 0.0346(12) 0.0612(15) -0.0025(11) 0.0222(12) -0.0074(10)
C3 0.0244(12) 0.0354(12) 0.0339(12) 0.0029(11) 0.0096(10) -0.0014(10)
C4 0.0268(11) 0.0355(11) 0.0311(11) 0.0002(10) 0.0087(9) -0.0024(10)
C5 0.0289(14) 0.0363(14) 0.0350(14) -0.0001(12) 0.0119(11) 0.0009(11)
N2 0.0283(15) 0.0665(19) 0.0355(15) -0.0019(14) 0.0132(12) 0.0056(13)
O6 0.083(2) 0.0445(14) 0.0427(14) 0.0067(12) 0.0208(13) -0.0160(13)
C8 0.0226(10) 0.0326(11) 0.0302(11) 0.0001(10) 0.0072(9) -0.0008(9)
C9 0.0237(12) 0.0365(12) 0.0301(12) -0.0003(11) 0.0080(10) -0.0012(10)
C10 0.0273(14) 0.0450(15) 0.0316(14) -0.0029(12) 0.0110(12) -0.0003(11)
C11 0.0415(15) 0.0368(14) 0.0349(14) -0.0029(13) 0.0117(12) -0.0102(12)
C12 0.0266(12) 0.0336(12) 0.0309(12) 0.0011(11) 0.0084(10) 0.0013(10)
C13 0.0355(13) 0.0402(13) 0.0294(12) -0.0008(11) 0.0096(10) -0.0055(11)
C14 0.0245(11) 0.0342(11) 0.0282(11) 0.0013(10) 0.0075(9) -0.0021(9)
C15 0.0245(10) 0.0347(11) 0.0310(10) 0.0009(10) 0.0086(9) -0.0015(9)
C16 0.0249(11) 0.0370(12) 0.0310(11) 0.0024(11) 0.0097(10) -0.0035(10)
N3 0.0381(18) 0.094(2) 0.0334(16) -0.0046(16) 0.0057(14) 0.0032(16)
C18 0.0313(14) 0.0325(14) 0.0313(13) 0.0014(12) 0.0103(11) -0.0047(11)
C19 0.0228(11) 0.0343(11) 0.0293(11) 0.0004(10) 0.0095(9) 0.0000(9)
C20 0.0290(11) 0.0363(12) 0.0299(11) 0.0007(10) 0.0109(9) -0.0022(10)
O3 0.0294(15) 0.140(3) 0.0493(16) -0.0135(17) -0.0061(12) -0.0028(15)
C22 0.0278(13) 0.0422(13) 0.0394(13) -0.0005(12) 0.0091(11) -0.0016(11)
O2 0.0614(18) 0.0745(18) 0.0503(15) -0.0230(15) 0.0055(13) -0.0144(14)
C24 0.0394(13) 0.0360(13) 0.0316(12) -0.0029(12) 0.0096(11) -0.0051(11)
C25 0.0297(13) 0.0504(14) 0.0381(13) 0.0005(12) 0.0097(11) -0.0009(11)
C26 0.0304(12) 0.0386(13) 0.0398(13) 0.0055(12) 0.0095(10) -0.0012(11)
C27 0.0259(12) 0.0394(13) 0.0409(13) 0.0007(12) 0.0087(11) 0.0003(11)
C28 0.0247(14) 0.0482(16) 0.0513(16) 0.0107(14) 0.0060(13) -0.0014(12)
C29 0.0473(16) 0.0451(15) 0.0300(13) -0.0016(13) 0.0106(12) -0.0066(13)
C30 0.0319(15) 0.0457(15) 0.0442(15) 0.0008(13) 0.0028(12) -0.0046(12)
C31 0.0321(13) 0.0469(13) 0.0355(12) 0.0034(12) 0.0054(11) -0.0076(11)
C32 0.0409(15) 0.0401(15) 0.0341(14) 0.0037(13) 0.0134(12) -0.0064(12)
C33 0.0272(14) 0.0393(15) 0.0461(15) -0.0002(13) 0.0112(12) -0.0079(12)
C34 0.0304(15) 0.0579(16) 0.0503(16) 0.0057(14) 0.0166(13) 0.0017(13)
C35 0.0266(11) 0.0369(11) 0.0312(11) 0.0012(10) 0.0068(9) -0.0023(10)
N1 0.058(2) 0.0436(19) 0.106(3) 0.0067(18) 0.042(2) 0.0066(15)
O4 0.0335(16) 0.117(3) 0.102(2) 0.027(2) 0.0249(17) 0.0164(16)
N4 0.0290(18) 0.074(2) 0.076(3) 0.024(2) 0.0072(18) 0.0019(16)
C39 0.060(2) 0.043(2) 0.084(3) 0.0004(19) 0.035(2) -0.0176(17)
O5 0.0394(18) 0.137(3) 0.098(3) -0.008(2) -0.0110(18) -0.0127(19)
C41 0.092(3) 0.048(2) 0.063(2) 0.0075(19) 0.019(2) -0.024(2)
C42 0.052(2) 0.171(3) 0.069(2) -0.019(3) -0.011(2) -0.014(3)
C43 0.080(4) 0.190(5) 0.125(4) -0.057(4) 0.004(3) -0.043(4)

loop_
_atom_type_symbol
_atom_type_description
_atom_type_scat_dispersion_real
_atom_type_scat_dispersion_imag
_atom_type_scat_source
C C 0.0033 0.0016 'International Tables Vol C Tables 4.2.6.8 and 6.1.1.4'
H H 0.0000 0.0000 'International Tables Vol C Tables 4.2.6.8 and 6.1.1.4'
N N 0.0061 0.0033 'International Tables Vol C Tables 4.2.6.8 and 6.1.1.4'
O O 0.0106 0.0060 'International Tables Vol C Tables 4.2.6.8 and 6.1.1.4'

loop_
_geom_angle_atom_site_label_1
_geom_angle_atom_site_label_2
_geom_angle_atom_site_label_3
_geom_angle
C12 O1 C19 104.6(2)
C18 O7 C39 116.9(3)
C25 C3 C22 118.1(3)
C25 C3 C15 120.0(3)
C22 C3 C15 122.0(3)
C20 C4 C15 116.8(2)
C20 C4 C35 111.4(2)
C15 C4 C35 102.6(2)
C16 C5 C18 120.0(3)
C32 O6 C41 118.0(3)
C15 C8 C9 145.1(3)
C15 C8 C19 111.3(2)
C9 C8 C19 103.3(2)
C12 C9 C10 122.8(3)
C12 C9 C8 105.9(2)
C10 C9 C8 131.2(3)
N3 C10 C9 178.4(4)
C13 C11 C32 119.4(3)
N2 C12 O1 115.3(3)
N2 C12 C9 130.9(3)
O1 C12 C9 113.7(2)
C11 C13 C20 122.1(3)
C27 C14 C16 118.1(3)
C27 C14 C19 120.6(3)
C16 C14 C19 121.3(2)
C8 C15 C3 128.4(3)
C8 C15 C4 109.6(3)
C3 C15 C4 121.8(2)
C5 C16 C14 120.9(3)
O7 C18 C33 124.4(3)
O7 C18 C5 115.6(3)
C33 C18 C5 120.1(3)
O1 C19 C8 104.3(2)
O1 C19 C14 106.8(2)
C8 C19 C14 113.3(2)
O1 C19 C35 114.7(2)
C8 C19 C35 102.7(2)
C14 C19 C35 114.6(2)
C13 C20 C24 117.5(3)
C13 C20 C4 122.4(3)
C24 C20 C4 119.9(3)
C31 O3 C42 114.7(3)
C30 C22 C3 121.2(3)
C29 C24 C20 121.2(3)
C34 C25 C3 121.1(3)
N1 C26 C35 177.8(4)
C33 C27 C14 121.7(3)
C34 C28 C30 122.3(3)
C34 C28 N4 119.1(3)
C30 C28 N4 118.6(3)
C24 C29 C32 120.3(3)
C28 C30 C22 118.6(3)
O2 C31 O3 125.2(3)
O2 C31 C35 124.0(3)
O3 C31 C35 110.8(3)
O6 C32 C11 125.0(3)
O6 C32 C29 115.5(3)
C11 C32 C29 119.5(3)
C18 C33 C27 119.2(3)
C28 C34 C25 118.6(3)
C26 C35 C31 111.4(3)
C26 C35 C19 108.0(2)
C31 C35 C19 113.2(2)
C26 C35 C4 110.5(2)
C31 C35 C4 112.0(2)
C19 C35 C4 101.3(2)
O5 N4 O4 123.6(4)
O5 N4 C28 118.8(4)
O4 N4 C28 117.6(4)
C43 C42 O3 111.9(4)

loop_
_geom_bond_atom_site_label_1
_geom_bond_atom_site_label_2
_geom_bond_distance
O1 C12 1.357(3)
O1 C19 1.463(3)
O7 C18 1.363(3)
O7 C39 1.431(4)
C3 C25 1.393(4)
C3 C22 1.396(4)
C3 C15 1.469(4)
C4 C20 1.514(4)
C4 C15 1.541(4)
C4 C35 1.580(4)
C5 C16 1.380(4)
C5 C18 1.389(4)
N2 C12 1.314(4)
O6 C32 1.367(4)
O6 C41 1.414(4)
C8 C15 1.351(4)
C8 C9 1.446(4)
C8 C19 1.501(4)
C9 C12 1.391(4)
C9 C10 1.406(4)
C10 N3 1.147(4)
C11 C13 1.378(4)
C11 C32 1.383(4)
C13 C20 1.383(4)
C14 C27 1.387(4)
C14 C16 1.392(4)
C14 C19 1.526(4)
C18 C33 1.382(4)
C19 C35 1.551(4)
C20 C24 1.392(4)
O3 C31 1.314(4)
O3 C42 1.472(5)
C22 C30 1.383(4)
O2 C31 1.184(4)
C24 C29 1.372(4)
C25 C34 1.386(4)
C26 N1 1.136(4)
C26 C35 1.468(4)
C27 C33 1.385(4)
C28 C34 1.370(5)
C28 C30 1.372(5)
C28 N4 1.473(4)
C29 C32 1.385(4)
C31 C35 1.530(4)
O4 N4 1.230(4)
N4 O5 1.216(5)
C42 C43 1.384(6)
